data_1552387
loop_
_publ_author_name
'Petty, Anthony J.'
'Ai, Qianxiang'
'Sorli, Jeni C.'
'Haneef, Hamna F.'
'Purdum, Geoffrey E.'
'Boehm, Alex'
'Granger, Devin B.'
'Gu, Kaichen'
'Rubinger, Carla Patricia Lacerda'
'Parkin, Sean R.'
'Graham, Kenneth R.'
'Jurchescu, Oana D.'
'Loo, Yueh-Lin'
'Risko, Chad'
'Anthony, John E.'

_publ_section_title
;
 Computationally aided design of a high-performance organic semiconductor:
 the development of a universal crystal engineering core
;
_journal_name_full 'Chemical Science'
_journal_paper_doi 10.1039/C9SC02930C
_journal_year 2019
_chemical_formula_moiety 'C54 H70 S10 Si2'
_chemical_formula_sum 'C54 H70 S10 Si2'
_chemical_formula_weight 1095.88
_space_group_crystal_system monoclinic
_space_group_IT_number 14
_space_group_name_Hall '-P 2ybc'
_space_group_name_H-M_alt 'P 1 21/c 1'
_symmetry_space_group_name_Hall '-P 2ybc'
_symmetry_space_group_name_H-M 'P 1 21/c 1'
_atom_sites_solution_hydrogens difmap
_atom_sites_solution_primary direct
_atom_sites_solution_secondary difmap
_audit_creation_method 'SHELXL-2017 and CIFFIX/1'
_audit_update_record
;
2019-06-13 deposited with the CCDC.    2019-09-30 downloaded from the CCDC.
;
_cell_angle_alpha 90
_cell_angle_beta 105.425(2)
_cell_angle_gamma 90
_cell_formula_units_Z 2
_cell_length_a 15.7004(7)
_cell_length_b 8.3084(4)
_cell_length_c 22.3888(10)
_cell_measurement_reflns_used 9817
_cell_measurement_temperature 90.0(2)
_cell_measurement_theta_max 74.54
_cell_measurement_theta_min 4.35
_cell_volume 2815.3(2)
_computing_cell_refinement '<i>APEX3</i> (Bruker-AXS, 2016)'
_computing_data_collection '<i>APEX3</i> (Bruker-AXS, 2016)'
_computing_data_reduction '<i>APEX3</i> (Bruker-AXS, 2016)'
_computing_molecular_graphics '<i>XP in SHELXTL</i> (Sheldrick, 2008)'
_computing_publication_material '<i>SHELX</i> (Sheldrick, 2008) and <i>CIFFIX</i> (Parkin, 2013)'
_computing_structure_refinement '<i>SHELXL-2016/6</i> (Sheldrick, 2015b)'
_computing_structure_solution '<i>SHELXT</i> (Sheldrick, 2015a)'
_diffrn_ambient_temperature 90.0(2)
_diffrn_detector_area_resol_mean 5.6
_diffrn_measured_fraction_theta_full 0.981
_diffrn_measured_fraction_theta_max 0.975
_diffrn_measurement_device_type 'Bruker D8 Venture dual source'
_diffrn_measurement_method '\f and \w scans'
_diffrn_radiation_type CuK\a
_diffrn_radiation_wavelength 1.54178
_diffrn_reflns_av_R_equivalents 0.0414
_diffrn_reflns_av_unetI/netI 0.0349
_diffrn_reflns_Laue_measured_fraction_full 0.981
_diffrn_reflns_Laue_measured_fraction_max 0.975
_diffrn_reflns_limit_h_max 19
_diffrn_reflns_limit_h_min -19
_diffrn_reflns_limit_k_max 10
_diffrn_reflns_limit_k_min -10
_diffrn_reflns_limit_l_max 27
_diffrn_reflns_limit_l_min -22
_diffrn_reflns_number 33326
_diffrn_reflns_point_group_measured_fraction_full 0.981
_diffrn_reflns_point_group_measured_fraction_max 0.975
_diffrn_reflns_theta_full 67.679
_diffrn_reflns_theta_max 74.529
_diffrn_reflns_theta_min 4.353
_diffrn_source microsource
_exptl_absorpt_coefficient_mu 4.301
_exptl_absorpt_correction_T_max 0.795
_exptl_absorpt_correction_T_min 0.488
_exptl_absorpt_correction_type multi-scan
_exptl_absorpt_process_details '<i>SADABS</i> (Krause et al., 2015)'
_exptl_crystal_colour red
_exptl_crystal_density_diffrn 1.293
_exptl_crystal_description 'irregular wedge'
_exptl_crystal_F_000 1164
_exptl_crystal_size_max 0.300
_exptl_crystal_size_mid 0.130
_exptl_crystal_size_min 0.050
_refine_diff_density_max 0.570
_refine_diff_density_min -0.387
_refine_diff_density_rms 0.059
_refine_ls_extinction_method none
_refine_ls_goodness_of_fit_ref 1.068
_refine_ls_hydrogen_treatment constr
_refine_ls_matrix_type full
_refine_ls_number_parameters 352
_refine_ls_number_reflns 5619
_refine_ls_number_restraints 93
_refine_ls_restrained_S_all 1.064
_refine_ls_R_factor_all 0.0398
_refine_ls_R_factor_gt 0.0353
_refine_ls_shift/su_max 0.003
_refine_ls_shift/su_mean 0.000
_refine_ls_structure_factor_coef Fsqd
_refine_ls_weighting_details 'w=1/[\s^2^(Fo^2^)+(0.0389P)^2^+2.2874P] where P=(Fo^2^+2Fc^2^)/3'
_refine_ls_weighting_scheme calc
_refine_ls_wR_factor_gt 0.0924
_refine_ls_wR_factor_ref 0.0960
_reflns_Friedel_coverage 0.000
_reflns_number_gt 5085
_reflns_number_total 5619
_reflns_threshold_expression 'I > 2\s(I)'
_cod_data_source_file c9sc02930c2.cif
_cod_data_source_block c17047
_cod_database_code 1552387
_shelx_shelxl_version_number 2017/1
_shelx_space_group_comment
; 
The symmetry employed for this shelxl refinement is uniquely defined 
by the following loop, which should always be used as a source of 
symmetry information in preference to the above space-group names. 
They are only intended as comments. 
;
_shelx_estimated_absorpt_t_min 0.359
_shelx_estimated_absorpt_t_max 0.814
_exptl_absorpt_special_details
; 
In addition to absorption, multi-scan techniques also correct other slowly 
varying changes in scale factor over reciprocal space, such as those caused 
by x-ray beam inhomogeneity, goniometer imperfection, crystal decomposition, 
crystal longer than the x-ray beam cross section, absorption by the crystal 
mount etc.  These account, by and large, for much of the difference between 
estimated values of Tmin and Tmax and the _exptl_absorpt_correction_ values. 
;

loop_
_space_group_symop_operation_xyz
'x, y, z'
'-x, y+1/2, -z+1/2'
'-x, -y, -z'
'x, -y-1/2, z-1/2'

loop_
_atom_site_label
_atom_site_type_symbol
_atom_site_fract_x
_atom_site_fract_y
_atom_site_fract_z
_atom_site_U_iso_or_equiv
_atom_site_adp_type
_atom_site_occupancy
_atom_site_site_symmetry_order
_atom_site_calc_flag
_atom_site_refinement_flags_posn
_atom_site_refinement_flags_adp
_atom_site_refinement_flags_occupancy
_atom_site_disorder_assembly
_atom_site_disorder_group
Si1 Si 0.22364(3) 0.74433(7) 0.28823(2) 0.02779(13) Uani 1 1 d . . . . .
S1 S 0.34977(3) 1.25096(6) 0.45330(2) 0.02431(11) Uani 1 1 d . . . . .
S2 S 0.42979(3) 1.62209(6) 0.59640(2) 0.02780(12) Uani 1 1 d . . . . .
S3 S 0.27063(3) 1.78863(6) 0.52172(2) 0.02826(12) Uani 1 1 d . . . . .
S4 S 0.33034(3) 2.10704(6) 0.61512(2) 0.03009(12) Uani 1 1 d . . . . .
S5 S 0.48959(3) 1.92652(6) 0.68128(2) 0.02829(12) Uani 1 1 d . . . . .
C1 C 0.42882(12) 0.9518(2) 0.44749(8) 0.0225(4) Uani 1 1 d . . . . .
C2 C 0.43028(11) 1.1024(2) 0.47496(8) 0.0224(4) Uani 1 1 d . . . . .
C3 C 0.49970(12) 1.1521(2) 0.52652(8) 0.0222(4) Uani 1 1 d . . . . .
C4 C 0.48541(12) 1.3104(2) 0.54645(8) 0.0235(4) Uani 1 1 d . . . . .
H4 H 0.525786 1.364061 0.579665 0.028 Uiso 1 1 calc R U . . .
C5 C 0.40788(12) 1.3773(2) 0.51302(8) 0.0235(4) Uani 1 1 d . . . . .
C6 C 0.37260(12) 1.5303(2) 0.52594(8) 0.0252(4) Uani 1 1 d . . . . .
C7 C 0.30017(12) 1.6077(2) 0.49319(9) 0.0273(4) Uani 1 1 d . . . . .
H7 H 0.265596 1.564743 0.455121 0.033 Uiso 1 1 calc R U . . .
C8 C 0.36621(12) 1.7993(2) 0.58387(9) 0.0252(4) Uani 1 1 d . . . . .
C9 C 0.39121(12) 1.9276(2) 0.62082(8) 0.0253(4) Uani 1 1 d . . . . .
C10 C 0.41468(15) 2.2121(3) 0.66754(10) 0.0333(4) Uani 1 1 d . . . . .
H10 H 0.409394 2.323959 0.674531 0.040 Uiso 1 1 calc R U . . .
C11 C 0.48572(14) 2.1314(3) 0.69701(10) 0.0319(4) Uani 1 1 d . . . . .
H11 H 0.533218 2.183218 0.725860 0.038 Uiso 1 1 calc R U . . .
C12 C 0.36009(12) 0.8998(2) 0.39550(8) 0.0236(4) Uani 1 1 d . . . . .
C13 C 0.30513(12) 0.8468(3) 0.35169(9) 0.0266(4) Uani 1 1 d . . . . .
C14 C 0.24728(14) 0.5212(3) 0.30288(10) 0.0339(5) Uani 1 1 d . . . . .
H14 H 0.248799 0.501297 0.347197 0.041 Uiso 1 1 calc R U . . .
C15 C 0.33849(15) 0.4748(3) 0.29582(11) 0.0388(5) Uani 1 1 d . . . . .
H15A H 0.339048 0.486369 0.252367 0.058 Uiso 1 1 calc R U . . .
H15B H 0.351399 0.362832 0.308873 0.058 Uiso 1 1 calc R U . . .
H15C H 0.383382 0.545491 0.321707 0.058 Uiso 1 1 calc R U . . .
C16 C 0.17620(17) 0.4112(3) 0.26427(13) 0.0488(6) Uani 1 1 d . . . . .
H16A H 0.175365 0.420522 0.220482 0.073 Uiso 1 1 calc R U . . .
H16B H 0.118484 0.442590 0.269570 0.073 Uiso 1 1 calc R U . . .
H16C H 0.188960 0.299586 0.277888 0.073 Uiso 1 1 calc R U . . .
C17 C 0.23997(14) 0.8133(3) 0.21190(9) 0.0353(5) Uani 1 1 d . . . . .
H17 H 0.294964 0.760737 0.206915 0.042 Uiso 1 1 calc R U . . .
C18 C 0.16408(19) 0.7608(4) 0.15718(11) 0.0571(8) Uani 1 1 d . . . . .
H18A H 0.175351 0.798079 0.118460 0.086 Uiso 1 1 calc R U . . .
H18B H 0.108645 0.807582 0.161366 0.086 Uiso 1 1 calc R U . . .
H18C H 0.159554 0.643173 0.156632 0.086 Uiso 1 1 calc R U . . .
C19 C 0.25307(19) 0.9938(3) 0.20937(12) 0.0503(6) Uani 1 1 d . . . . .
H19A H 0.263246 1.022731 0.169391 0.076 Uiso 1 1 calc R U . . .
H19B H 0.304244 1.026047 0.242914 0.076 Uiso 1 1 calc R U . . .
H19C H 0.200190 1.049235 0.214159 0.076 Uiso 1 1 calc R U . . .
C20 C 0.11091(13) 0.7948(3) 0.29618(9) 0.0336(5) Uani 1 1 d . . . . .
H20A H 0.100290 0.911466 0.288903 0.040 Uiso 1 1 calc R U . . .
H20B H 0.066211 0.736240 0.263949 0.040 Uiso 1 1 calc R U . . .
C21 C 0.09887(14) 0.7515(3) 0.36019(10) 0.0366(5) Uani 1 1 d . . . . .
H21A H 0.140302 0.816901 0.392027 0.044 Uiso 1 1 calc R U . A 1
H21B H 0.114681 0.636887 0.368921 0.044 Uiso 1 1 calc R U . A 1
C22 C 0.00345(18) 0.7791(8) 0.36592(14) 0.0347(8) Uani 0.854(4) 1 d D . P B 1
H22A H -0.011455 0.894667 0.359176 0.042 Uiso 0.854(4) 1 calc R U P B 1
H22B H -0.038373 0.717482 0.332967 0.042 Uiso 0.854(4) 1 calc R U P B 1
C23 C -0.0085(2) 0.7286(4) 0.42888(12) 0.0354(7) Uani 0.854(4) 1 d D U P B 1
H23A H 0.001719 0.611278 0.434440 0.043 Uiso 0.854(4) 1 calc R U P B 1
H23B H 0.035871 0.784395 0.462171 0.043 Uiso 0.854(4) 1 calc R U P B 1
C24 C -0.10093(19) 0.7686(4) 0.43443(13) 0.0386(7) Uani 0.854(4) 1 d D U P B 1
H24A H -0.144760 0.715966 0.399888 0.046 Uiso 0.854(4) 1 calc R U P B 1
H24B H -0.109966 0.886341 0.429593 0.046 Uiso 0.854(4) 1 calc R U P B 1
C25 C -0.11912(17) 0.7171(4) 0.49555(13) 0.0404(7) Uani 0.854(4) 1 d D U P B 1
H25A H -0.182966 0.729945 0.492009 0.048 Uiso 0.854(4) 1 calc R U P B 1
H25B H -0.104434 0.601627 0.502672 0.048 Uiso 0.854(4) 1 calc R U P B 1
C26 C -0.0673(2) 0.8121(4) 0.55058(13) 0.0449(7) Uani 0.854(4) 1 d D U P B 1
H26A H -0.079768 0.928090 0.542628 0.054 Uiso 0.854(4) 1 calc R U P B 1
H26B H -0.003447 0.794979 0.555415 0.054 Uiso 0.854(4) 1 calc R U P B 1
C27 C -0.0890(3) 0.7659(7) 0.61057(16) 0.049(1) Uani 0.854(4) 1 d D U P B 1
H27A H -0.150404 0.794496 0.607933 0.074 Uiso 0.854(4) 1 calc R U P B 1
H27B H -0.049522 0.823664 0.645224 0.074 Uiso 0.854(4) 1 calc R U P B 1
H27C H -0.080903 0.649672 0.617230 0.074 Uiso 0.854(4) 1 calc R U P B 1
C22' C 0.0240(17) 0.777(6) 0.3699(8) 0.0347(8) Uani 0.146(4) 1 d D . P B 2
H22C H -0.018929 0.695782 0.347658 0.042 Uiso 0.146(4) 1 calc R U P B 2
H22D H 0.002192 0.884793 0.353897 0.042 Uiso 0.146(4) 1 calc R U P B 2
C23' C 0.0313(11) 0.768(3) 0.4393(7) 0.049(3) Uani 0.146(4) 1 d D U P B 2
H23C H 0.062692 0.668084 0.455976 0.058 Uiso 0.146(4) 1 calc R U P B 2
H23D H 0.067709 0.859933 0.460052 0.058 Uiso 0.146(4) 1 calc R U P B 2
C24' C -0.0566(11) 0.772(3) 0.4558(7) 0.054(4) Uani 0.146(4) 1 d D U P B 2
H24C H -0.094469 0.683906 0.433647 0.064 Uiso 0.146(4) 1 calc R U P B 2
H24D H -0.086803 0.875190 0.441458 0.064 Uiso 0.146(4) 1 calc R U P B 2
C25' C -0.0461(10) 0.754(3) 0.5253(7) 0.056(4) Uani 0.146(4) 1 d D U P B 2
H25C H -0.017091 0.649996 0.539020 0.067 Uiso 0.146(4) 1 calc R U P B 2
H25D H -0.006243 0.840432 0.547170 0.067 Uiso 0.146(4) 1 calc R U P B 2
C26' C -0.1302(10) 0.762(3) 0.5447(7) 0.062(4) Uani 0.146(4) 1 d D U P B 2
H26C H -0.170948 0.678059 0.522117 0.074 Uiso 0.146(4) 1 calc R U P B 2
H26D H -0.158426 0.867905 0.532430 0.074 Uiso 0.146(4) 1 calc R U P B 2
C27' C -0.1174(18) 0.739(6) 0.6138(8) 0.077(7) Uani 0.146(4) 1 d D U P B 2
H27D H -0.174707 0.745311 0.623269 0.115 Uiso 0.146(4) 1 calc R U P B 2
H27E H -0.090804 0.633219 0.626192 0.115 Uiso 0.146(4) 1 calc R U P B 2
H27F H -0.078269 0.823262 0.636516 0.115 Uiso 0.146(4) 1 calc R U P B 2

loop_
_atom_site_aniso_label
_atom_site_aniso_U_11
_atom_site_aniso_U_22
_atom_site_aniso_U_33
_atom_site_aniso_U_23
_atom_site_aniso_U_13
_atom_site_aniso_U_12
Si1 0.0223(2) 0.0377(3) 0.0217(2) -0.0061(2) 0.00288(19) -0.0031(2)
S1 0.0222(2) 0.0258(2) 0.0222(2) -0.00211(17) 0.00115(16) 0.00207(17)
S2 0.0301(2) 0.0253(3) 0.0239(2) -0.00261(18) -0.00002(18) 0.00495(18)
S3 0.0243(2) 0.0310(3) 0.0272(2) -0.00240(19) 0.00275(18) 0.00539(18)
S4 0.0321(2) 0.0275(3) 0.0306(2) 0.00005(19) 0.00814(19) 0.00661(19)
S5 0.0292(2) 0.0284(3) 0.0247(2) -0.00102(18) 0.00273(18) 0.00167(18)
C1 0.0220(8) 0.0262(10) 0.0187(8) -0.0011(7) 0.0045(6) -0.0018(7)
C2 0.0207(8) 0.0261(10) 0.0196(8) 0.0011(7) 0.0037(7) 0.0002(7)
C3 0.0216(8) 0.0247(10) 0.0203(8) -0.0004(7) 0.0053(7) -0.0023(7)
C4 0.0244(9) 0.0246(10) 0.0218(8) -0.0013(7) 0.0065(7) -0.0017(7)
C5 0.0239(9) 0.0253(10) 0.0204(8) -0.0013(7) 0.0041(7) -0.0016(7)
C6 0.0258(9) 0.027(1) 0.0226(8) -0.0012(7) 0.0062(7) -0.0020(7)
C7 0.0256(9) 0.0297(10) 0.0258(9) -0.0044(8) 0.0055(7) -0.0003(8)
C8 0.0244(9) 0.0275(10) 0.0235(9) 0.0012(8) 0.0057(7) 0.0037(7)
C9 0.0258(9) 0.0268(10) 0.0236(9) 0.0022(7) 0.0073(7) 0.0033(7)
C10 0.0416(11) 0.0283(11) 0.0322(10) -0.0031(8) 0.0137(9) -0.0014(9)
C11 0.0380(11) 0.0293(11) 0.0298(10) -0.0038(8) 0.0114(8) -0.0053(9)
C12 0.0236(9) 0.0235(10) 0.0234(9) -0.0002(7) 0.0060(7) 0.0022(7)
C13 0.0234(9) 0.0310(11) 0.0237(9) -0.0028(8) 0.0036(7) 0.0015(8)
C14 0.0358(11) 0.0372(12) 0.0291(10) -0.0063(9) 0.0095(8) -0.0031(9)
C15 0.0397(12) 0.0383(13) 0.0377(11) -0.0044(10) 0.0091(9) 0.0059(10)
C16 0.0470(14) 0.0461(15) 0.0527(15) -0.0144(12) 0.0123(12) -0.0087(11)
C17 0.031(1) 0.0478(14) 0.0270(10) -0.0014(9) 0.0074(8) -0.0015(9)
C18 0.0549(16) 0.088(2) 0.0263(11) -0.0030(12) 0.0060(11) -0.0218(15)
C19 0.0602(16) 0.0497(16) 0.0386(12) 0.0074(11) 0.0087(11) -0.0024(12)
C20 0.0225(9) 0.0470(13) 0.0288(10) -0.0024(9) 0.0027(8) 0.0021(9)
C21 0.0271(10) 0.0520(14) 0.0287(10) 0.0006(9) 0.0042(8) 0.0063(9)
C22 0.0187(19) 0.0524(15) 0.0322(11) 0.0050(12) 0.0052(11) 0.006(2)
C23 0.0231(14) 0.0518(18) 0.0315(13) 0.0053(12) 0.0076(11) 0.0050(12)
C24 0.0232(14) 0.0590(18) 0.0339(14) 0.0023(12) 0.0083(11) 0.0049(12)
C25 0.0266(12) 0.0553(18) 0.0410(14) 0.0042(13) 0.0120(11) 0.0004(11)
C26 0.0428(16) 0.0544(19) 0.0377(15) 0.0049(13) 0.0109(12) -0.0046(14)
C27 0.036(2) 0.073(3) 0.0392(16) 0.0049(15) 0.0119(13) -0.0041(18)
C22' 0.0187(19) 0.0524(15) 0.0322(11) 0.0050(12) 0.0052(11) 0.006(2)
C23' 0.027(7) 0.070(8) 0.042(5) 0.006(6) -0.001(6) 0.000(7)
C24' 0.023(6) 0.078(8) 0.055(6) 0.008(7) 0.002(5) 0.002(7)
C25' 0.045(7) 0.065(8) 0.053(6) -0.008(7) 0.006(5) -0.001(7)
C26' 0.047(7) 0.082(9) 0.052(7) 0.001(7) 0.005(6) -0.006(7)
C27' 0.057(15) 0.116(17) 0.051(8) 0.012(11) 0.003(9) -0.002(15)

loop_
_atom_type_symbol
_atom_type_description
_atom_type_scat_dispersion_real
_atom_type_scat_dispersion_imag
_atom_type_scat_source
C C 0.0181 0.0091 'International Tables Vol C Tables 4.2.6.8 and 6.1.1.4'
H H 0.0000 0.0000 'International Tables Vol C Tables 4.2.6.8 and 6.1.1.4'
S S 0.3331 0.5567 'International Tables Vol C Tables 4.2.6.8 and 6.1.1.4'
Si Si 0.2541 0.3302 'International Tables Vol C Tables 4.2.6.8 and 6.1.1.4'

loop_
_geom_angle_atom_site_label_1
_geom_angle_atom_site_label_2
_geom_angle_atom_site_label_3
_geom_angle
_geom_angle_site_symmetry_1
_geom_angle_site_symmetry_3
C13 Si1 C20 107.61(9) . .
C13 Si1 C17 108.89(10) . .
C20 Si1 C17 112.23(10) . .
C13 Si1 C14 104.67(9) . .
C20 Si1 C14 110.35(10) . .
C17 Si1 C14 112.69(10) . .
C2 S1 C5 91.14(9) . .
C8 S2 C6 94.98(9) . .
C7 S3 C8 94.54(9) . .
C10 S4 C9 94.27(10) . .
C11 S5 C9 94.58(10) . .
C2 C1 C3 116.70(16) . 3_676
C2 C1 C12 123.55(17) . .
C3 C1 C12 119.75(17) 3_676 .
C1 C2 C3 122.61(17) . .
C1 C2 S1 126.08(14) . .
C3 C2 S1 111.30(14) . .
C1 C3 C2 120.69(17) 3_676 .
C1 C3 C4 127.49(17) 3_676 .
C2 C3 C4 111.81(16) . .
C5 C4 C3 113.27(17) . .
C5 C4 H4 123.4 . .
C3 C4 H4 123.4 . .
C4 C5 C6 125.51(17) . .
C4 C5 S1 112.44(15) . .
C6 C5 S1 121.96(14) . .
C7 C6 C5 128.77(18) . .
C7 C6 S2 115.86(15) . .
C5 C6 S2 115.28(14) . .
C6 C7 S3 118.85(15) . .
C6 C7 H7 120.6 . .
S3 C7 H7 120.6 . .
C9 C8 S3 125.20(15) . .
C9 C8 S2 120.39(15) . .
S3 C8 S2 114.41(11) . .
C8 C9 S4 124.38(15) . .
C8 C9 S5 121.49(15) . .
S4 C9 S5 114.12(11) . .
C11 C10 S4 118.07(18) . .
C11 C10 H10 121.0 . .
S4 C10 H10 121.0 . .
C10 C11 S5 117.77(17) . .
C10 C11 H11 121.1 . .
S5 C11 H11 121.1 . .
C13 C12 C1 175.8(2) . .
C12 C13 Si1 173.91(19) . .
C16 C14 C15 110.78(19) . .
C16 C14 Si1 114.06(17) . .
C15 C14 Si1 111.88(16) . .
C16 C14 H14 106.5 . .
C15 C14 H14 106.5 . .
Si1 C14 H14 106.5 . .
C14 C15 H15A 109.5 . .
C14 C15 H15B 109.5 . .
H15A C15 H15B 109.5 . .
C14 C15 H15C 109.5 . .
H15A C15 H15C 109.5 . .
H15B C15 H15C 109.5 . .
C14 C16 H16A 109.5 . .
C14 C16 H16B 109.5 . .
H16A C16 H16B 109.5 . .
C14 C16 H16C 109.5 . .
H16A C16 H16C 109.5 . .
H16B C16 H16C 109.5 . .
C19 C17 C18 109.7(2) . .
C19 C17 Si1 112.79(16) . .
C18 C17 Si1 112.04(16) . .
C19 C17 H17 107.3 . .
C18 C17 H17 107.3 . .
Si1 C17 H17 107.3 . .
C17 C18 H18A 109.5 . .
C17 C18 H18B 109.5 . .
H18A C18 H18B 109.5 . .
C17 C18 H18C 109.5 . .
H18A C18 H18C 109.5 . .
H18B C18 H18C 109.5 . .
C17 C19 H19A 109.5 . .
C17 C19 H19B 109.5 . .
H19A C19 H19B 109.5 . .
C17 C19 H19C 109.5 . .
H19A C19 H19C 109.5 . .
H19B C19 H19C 109.5 . .
C21 C20 Si1 112.94(14) . .
C21 C20 H20A 109.0 . .
Si1 C20 H20A 109.0 . .
C21 C20 H20B 109.0 . .
Si1 C20 H20B 109.0 . .
H20A C20 H20B 107.8 . .
C22' C21 C20 118.(1) . .
C20 C21 C22 113.73(19) . .
C20 C21 H21A 108.8 . .
C22 C21 H21A 108.8 . .
C20 C21 H21B 108.8 . .
C22 C21 H21B 108.8 . .
H21A C21 H21B 107.7 . .
C23 C22 C21 113.1(2) . .
C23 C22 H22A 109.0 . .
C21 C22 H22A 109.0 . .
C23 C22 H22B 109.0 . .
C21 C22 H22B 109.0 . .
H22A C22 H22B 107.8 . .
C24 C23 C22 111.6(2) . .
C24 C23 H23A 109.3 . .
C22 C23 H23A 109.3 . .
C24 C23 H23B 109.3 . .
C22 C23 H23B 109.3 . .
H23A C23 H23B 108.0 . .
C23 C24 C25 114.8(2) . .
C23 C24 H24A 108.6 . .
C25 C24 H24A 108.6 . .
C23 C24 H24B 108.6 . .
C25 C24 H24B 108.6 . .
H24A C24 H24B 107.5 . .
C26 C25 C24 113.3(2) . .
C26 C25 H25A 108.9 . .
C24 C25 H25A 108.9 . .
C26 C25 H25B 108.9 . .
C24 C25 H25B 108.9 . .
H25A C25 H25B 107.7 . .
C25 C26 C27 113.1(3) . .
C25 C26 H26A 109.0 . .
C27 C26 H26A 109.0 . .
C25 C26 H26B 109.0 . .
C27 C26 H26B 109.0 . .
H26A C26 H26B 107.8 . .
C26 C27 H27A 109.5 . .
C26 C27 H27B 109.5 . .
H27A C27 H27B 109.5 . .
C26 C27 H27C 109.5 . .
H27A C27 H27C 109.5 . .
H27B C27 H27C 109.5 . .
C21 C22' C23' 110.1(16) . .
C21 C22' H22C 109.6 . .
C23' C22' H22C 109.6 . .
C21 C22' H22D 109.6 . .
C23' C22' H22D 109.6 . .
H22C C22' H22D 108.2 . .
C24' C23' C22' 114.7(12) . .
C24' C23' H23C 108.6 . .
C22' C23' H23C 108.6 . .
C24' C23' H23D 108.6 . .
C22' C23' H23D 108.6 . .
H23C C23' H23D 107.6 . .
C23' C24' C25' 112.8(11) . .
C23' C24' H24C 109.0 . .
C25' C24' H24C 109.0 . .
C23' C24' H24D 109.0 . .
C25' C24' H24D 109.0 . .
H24C C24' H24D 107.8 . .
C26' C25' C24' 115.3(11) . .
C26' C25' H25C 108.5 . .
C24' C25' H25C 108.5 . .
C26' C25' H25D 108.5 . .
C24' C25' H25D 108.5 . .
H25C C25' H25D 107.5 . .
C25' C26' C27' 113.7(12) . .
C25' C26' H26C 108.8 . .
C27' C26' H26C 108.8 . .
C25' C26' H26D 108.8 . .
C27' C26' H26D 108.8 . .
H26C C26' H26D 107.7 . .
C26' C27' H27D 109.5 . .
C26' C27' H27E 109.5 . .
H27D C27' H27E 109.5 . .
C26' C27' H27F 109.5 . .
H27D C27' H27F 109.5 . .
H27E C27' H27F 109.5 . .

loop_
_geom_bond_atom_site_label_1
_geom_bond_atom_site_label_2
_geom_bond_distance
_geom_bond_site_symmetry_2
Si1 C13 1.848(2) .
Si1 C20 1.873(2) .
Si1 C17 1.884(2) .
Si1 C14 1.902(2) .
S1 C2 1.7409(19) .
S1 C5 1.7530(19) .
S2 C8 1.759(2) .
S2 C6 1.7673(19) .
S3 C7 1.743(2) .
S3 C8 1.7565(19) .
S4 C10 1.751(2) .
S4 C9 1.757(2) .
S5 C11 1.743(2) .
S5 C9 1.7623(19) .
C1 C2 1.392(3) .
C1 C3 1.413(3) 3_676
C1 C12 1.428(2) .
C2 C3 1.422(2) .
C3 C4 1.426(3) .
C4 C5 1.366(3) .
C4 H4 0.9500 .
C5 C6 1.446(3) .
C6 C7 1.342(3) .
C7 H7 0.9500 .
C8 C9 1.342(3) .
C10 C11 1.318(3) .
C10 H10 0.9500 .
C11 H11 0.9500 .
C12 C13 1.204(3) .
C14 C16 1.522(3) .
C14 C15 1.531(3) .
C14 H14 1.0000 .
C15 H15A 0.9800 .
C15 H15B 0.9800 .
C15 H15C 0.9800 .
C16 H16A 0.9800 .
C16 H16B 0.9800 .
C16 H16C 0.9800 .
C17 C19 1.517(4) .
C17 C18 1.528(3) .
C17 H17 1.0000 .
C18 H18A 0.9800 .
C18 H18B 0.9800 .
C18 H18C 0.9800 .
C19 H19A 0.9800 .
C19 H19B 0.9800 .
C19 H19C 0.9800 .
C20 C21 1.537(3) .
C20 H20A 0.9900 .
C20 H20B 0.9900 .
C21 C22' 1.27(2) .
C21 C22 1.554(3) .
C21 H21A 0.9900 .
C21 H21B 0.9900 .
C22 C23 1.530(4) .
C22 H22A 0.9900 .
C22 H22B 0.9900 .
C23 C24 1.526(3) .
C23 H23A 0.9900 .
C23 H23B 0.9900 .
C24 C25 1.531(4) .
C24 H24A 0.9900 .
C24 H24B 0.9900 .
C25 C26 1.506(4) .
C25 H25A 0.9900 .
C25 H25B 0.9900 .
C26 C27 1.520(4) .
C26 H26A 0.9900 .
C26 H26B 0.9900 .
C27 H27A 0.9800 .
C27 H27B 0.9800 .
C27 H27C 0.9800 .
C22' C23' 1.528(10) .
C22' H22C 0.9900 .
C22' H22D 0.9900 .
C23' C24' 1.52(1) .
C23' H23C 0.9900 .
C23' H23D 0.9900 .
C24' C25' 1.528(10) .
C24' H24C 0.9900 .
C24' H24D 0.9900 .
C25' C26' 1.496(10) .
C25' H25C 0.9900 .
C25' H25D 0.9900 .
C26' C27' 1.519(10) .
C26' H26C 0.9900 .
C26' H26D 0.9900 .
C27' H27D 0.9800 .
C27' H27E 0.9800 .
C27' H27F 0.9800 .

loop_
_geom_torsion_atom_site_label_1
_geom_torsion_atom_site_label_2
_geom_torsion_atom_site_label_3
_geom_torsion_atom_site_label_4
_geom_torsion
_geom_torsion_site_symmetry_1
_geom_torsion_site_symmetry_4
C3 C1 C2 C3 0.2(3) 3_676 .
C12 C1 C2 C3 -179.62(17) . .
C3 C1 C2 S1 -178.55(14) 3_676 .
C12 C1 C2 S1 1.6(3) . .
C5 S1 C2 C1 178.37(17) . .
C5 S1 C2 C3 -0.52(14) . .
C1 C2 C3 C1 -0.2(3) . 3_676
S1 C2 C3 C1 178.70(14) . 3_676
C1 C2 C3 C4 -179.40(16) . .
S1 C2 C3 C4 -0.46(19) . .
C1 C3 C4 C5 -177.52(18) 3_676 .
C2 C3 C4 C5 1.6(2) . .
C3 C4 C5 C6 174.60(17) . .
C3 C4 C5 S1 -2.0(2) . .
C2 S1 C5 C4 1.44(15) . .
C2 S1 C5 C6 -175.28(16) . .
C4 C5 C6 C7 175.5(2) . .
S1 C5 C6 C7 -8.3(3) . .
C4 C5 C6 S2 -8.0(3) . .
S1 C5 C6 S2 168.24(10) . .
C8 S2 C6 C7 -7.48(17) . .
C8 S2 C6 C5 175.55(15) . .
C5 C6 C7 S3 177.38(16) . .
S2 C6 C7 S3 0.9(2) . .
C8 S3 C7 C6 6.20(18) . .
C7 S3 C8 C9 169.91(18) . .
C7 S3 C8 S2 -11.07(12) . .
C6 S2 C8 C9 -169.43(17) . .
C6 S2 C8 S3 11.50(12) . .
S3 C8 C9 S4 2.2(3) . .
S2 C8 C9 S4 -176.77(10) . .
S3 C8 C9 S5 -178.98(11) . .
S2 C8 C9 S5 2.1(2) . .
C10 S4 C9 C8 -170.57(18) . .
C10 S4 C9 S5 10.52(12) . .
C11 S5 C9 C8 170.47(17) . .
C11 S5 C9 S4 -10.59(12) . .
C9 S4 C10 C11 -6.45(19) . .
S4 C10 C11 S5 0.0(2) . .
C9 S5 C11 C10 6.50(19) . .
C13 Si1 C17 C19 -44.19(19) . .
C20 Si1 C17 C19 74.84(19) . .
C14 Si1 C17 C19 -159.86(17) . .
C13 Si1 C17 C18 -168.54(19) . .
C20 Si1 C17 C18 -49.5(2) . .
C14 Si1 C17 C18 75.8(2) . .
C13 Si1 C20 C21 -55.65(19) . .
C17 Si1 C20 C21 -175.43(16) . .
C14 Si1 C20 C21 57.99(19) . .
Si1 C20 C21 C22' -178(3) . .
Si1 C20 C21 C22 -175.2(3) . .
C20 C21 C22 C23 177.5(3) . .
C21 C22 C23 C24 175.9(3) . .
C22 C23 C24 C25 178.3(3) . .
C23 C24 C25 C26 68.7(4) . .
C24 C25 C26 C27 177.2(3) . .
C20 C21 C22' C23' -165(2) . .
C21 C22' C23' C24' -171(3) . .
C22' C23' C24' C25' 177(3) . .
C23' C24' C25' C26' 178(2) . .
C24' C25' C26' C27' 178(3) . .
